data_1556608
loop_
_publ_author_name
'Langley, S.K.'
'Vignesh, K.R.'
'Holton, K.'
'Benjamin, S.'
'Hix, G.B.'
'Phonsri, W.'
'Moubaraki, B.'
'Murray, K.S.'
'Rajaraman, G.'

_publ_section_title
;
 Mononuclear Dysprosium(III) Complexes with Triphenylphosphine Oxide
 Ligands: Controlling the Coordination Environment and Magnetic Anisotropy
;
_journal_name_full Inorganics
_journal_page_first 61
_journal_paper_doi 10.3390/inorganics6020061
_journal_volume 6
_journal_year 2018
_chemical_formula_sum 'C72 H60 Dy N3 O13 P4'
_chemical_formula_weight 1461.61
_space_group_IT_number 56
_space_group_name_Hall '-P 2ab 2ac'
_space_group_name_H-M_alt 'P c c n'
_symmetry_cell_setting orthorhombic
_symmetry_space_group_name_H-M 'P c c n'
_atom_sites_solution_hydrogens geom
_atom_sites_solution_primary direct
_atom_sites_solution_secondary difmap
_cell_angle_alpha 90.00
_cell_angle_beta 90.00
_cell_angle_gamma 90.00
_cell_formula_units_Z 4
_cell_length_a 16.0038(8)
_cell_length_b 16.5124(8)
_cell_length_c 26.6249(10)
_cell_measurement_reflns_used 8964
_cell_measurement_temperature 123(2)
_cell_measurement_theta_max 27.91
_cell_measurement_theta_min 2.11
_cell_volume 7035.9(6)
_computing_cell_refinement 'Bruker Apex2 V2.0'
_computing_data_collection 'Bruker Apex2 V2.0'
_computing_data_reduction 'Bruker Apex2 V2.0'
_computing_molecular_graphics X-Seed
_computing_publication_material CIFTAB
_computing_structure_refinement 'SHELXL-97 (Sheldrick, 1997)'
_computing_structure_solution 'SHELXS-97 (Sheldrick, 1990)'
_diffrn_ambient_temperature 123(2)
_diffrn_measured_fraction_theta_full 0.999
_diffrn_measured_fraction_theta_max 0.999
_diffrn_measurement_device_type 'APEX X8'
_diffrn_measurement_method 'scans in phi and omega'
_diffrn_radiation_monochromator graphite
_diffrn_radiation_source 'fine-focus sealed tube'
_diffrn_radiation_type MoK\a
_diffrn_radiation_wavelength 0.71073
_diffrn_reflns_av_R_equivalents 0.0679
_diffrn_reflns_av_sigmaI/netI 0.0399
_diffrn_reflns_limit_h_max 13
_diffrn_reflns_limit_h_min -20
_diffrn_reflns_limit_k_max 21
_diffrn_reflns_limit_k_min -21
_diffrn_reflns_limit_l_max 34
_diffrn_reflns_limit_l_min -34
_diffrn_reflns_number 68643
_diffrn_reflns_theta_full 27.50
_diffrn_reflns_theta_max 27.50
_diffrn_reflns_theta_min 1.93
_exptl_absorpt_coefficient_mu 1.216
_exptl_absorpt_correction_T_max 0.784
_exptl_absorpt_correction_T_min 0.652
_exptl_absorpt_correction_type multi-scan
_exptl_absorpt_process_details SADABS
_exptl_crystal_colour colourless
_exptl_crystal_density_diffrn 1.380
_exptl_crystal_density_method 'not measured'
_exptl_crystal_description block
_exptl_crystal_F_000 2972
_exptl_crystal_size_max 0.5
_exptl_crystal_size_mid 0.3
_exptl_crystal_size_min 0.2
_refine_diff_density_max 2.159
_refine_diff_density_min -1.049
_refine_diff_density_rms 0.159
_refine_ls_extinction_method none
_refine_ls_goodness_of_fit_ref 1.124
_refine_ls_hydrogen_treatment mixed
_refine_ls_matrix_type full
_refine_ls_number_parameters 457
_refine_ls_number_reflns 8081
_refine_ls_number_restraints 38
_refine_ls_restrained_S_all 1.121
_refine_ls_R_factor_all 0.0869
_refine_ls_R_factor_gt 0.0637
_refine_ls_shift/su_max 0.000
_refine_ls_shift/su_mean 0.000
_refine_ls_structure_factor_coef Fsqd
_refine_ls_weighting_details 'calc w=1/[\s^2^(Fo^2^)+(0.0746P)^2^+48.9081P] where P=(Fo^2^+2Fc^2^)/3'
_refine_ls_weighting_scheme calc
_refine_ls_wR_factor_gt 0.1669
_refine_ls_wR_factor_ref 0.1853
_reflns_number_gt 6095
_reflns_number_total 8081
_reflns_threshold_expression >2sigma(I)
_cod_data_source_file 2-__Dy_OPPh3_4_NO3_2__NO3_.cif
_cod_data_source_block 2
_cod_original_sg_symbol_H-M Pccn
_cod_database_code 1556608

loop_
_symmetry_equiv_pos_as_xyz
'x, y, z'
'-x+1/2, -y+1/2, z'
'x+1/2, -y, -z+1/2'
'-x, y+1/2, -z+1/2'
'-x, -y, -z'
'x-1/2, y-1/2, -z'
'-x-1/2, y, z-1/2'
'x, -y-1/2, z-1/2'

loop_
_atom_site_label
_atom_site_type_symbol
_atom_site_fract_x
_atom_site_fract_y
_atom_site_fract_z
_atom_site_U_iso_or_equiv
_atom_site_adp_type
_atom_site_occupancy
_atom_site_symmetry_multiplicity
_atom_site_calc_flag
_atom_site_refinement_flags
_atom_site_disorder_assembly
_atom_site_disorder_group
Dy1 Dy 0.7500 0.2500 0.207584(12) 0.02042(13) Uani 1 2 d S . .
P2 P 0.91192(10) 0.17066(9) 0.11771(5) 0.0251(3) Uani 1 1 d . . .
P1 P 0.59055(10) 0.22379(10) 0.30934(6) 0.0262(3) Uani 1 1 d . . .
O1 O 0.6713(3) 0.1332(2) 0.17624(15) 0.0270(9) Uani 1 1 d . . .
O2 O 0.7649(3) 0.1060(3) 0.23270(16) 0.0282(9) Uani 1 1 d . . .
O3 O 0.6948(3) 0.0076(3) 0.1977(2) 0.0427(12) Uani 1 1 d . . .
C1 C 0.5033(4) 0.1675(4) 0.2857(2) 0.0311(13) Uani 1 1 d . . .
O5 O 0.6519(2) 0.2424(3) 0.26783(15) 0.0278(9) Uani 1 1 d . . .
O6 O 0.8371(3) 0.1988(3) 0.14749(15) 0.0286(9) Uani 1 1 d . . .
N7 N 0.7095(3) 0.0798(3) 0.20213(19) 0.0282(11) Uani 1 1 d . . .
C26 C 0.9601(4) 0.0248(4) 0.0740(2) 0.0310(13) Uani 1 1 d . . .
H26 H 1.0159 0.0429 0.0784 0.037 Uiso 1 1 calc R . .
C19 C 1.0027(4) 0.1575(4) 0.1567(2) 0.0295(13) Uani 1 1 d . . .
C8 C 0.4727(4) 0.3269(5) 0.3523(2) 0.0389(16) Uani 1 1 d . . .
H8 H 0.4346 0.2829 0.3507 0.047 Uiso 1 1 calc R . .
C2 C 0.4863(4) 0.1696(4) 0.2346(2) 0.0341(14) Uani 1 1 d . . .
H2 H 0.5212 0.2000 0.2128 0.041 Uiso 1 1 calc R . .
C13 C 0.6353(4) 0.1629(4) 0.3588(2) 0.0296(13) Uani 1 1 d . . .
C20 C 0.9905(4) 0.1107(4) 0.2002(2) 0.0309(13) Uani 1 1 d . . .
H20 H 0.9367 0.0895 0.2074 0.037 Uiso 1 1 calc R . .
C7 C 0.5543(4) 0.3163(4) 0.3364(2) 0.0305(13) Uani 1 1 d . . .
C25 C 0.8932(4) 0.0731(4) 0.0897(2) 0.0280(13) Uani 1 1 d . . .
C27 C 0.9445(5) -0.0499(4) 0.0517(3) 0.0365(15) Uani 1 1 d . . .
H27 H 0.9897 -0.0827 0.0408 0.044 Uiso 1 1 calc R . .
C31 C 0.9331(4) 0.2413(4) 0.0676(2) 0.0318(14) Uani 1 1 d . . .
C21 C 1.0565(5) 0.0953(4) 0.2325(3) 0.0385(16) Uani 1 1 d . . .
H21 H 1.0479 0.0646 0.2622 0.046 Uiso 1 1 calc R . .
C6 C 0.4519(4) 0.1221(4) 0.3173(3) 0.0396(16) Uani 1 1 d . . .
H6 H 0.4636 0.1199 0.3522 0.048 Uiso 1 1 calc R . .
C5 C 0.3844(4) 0.0803(5) 0.2983(3) 0.0442(18) Uani 1 1 d . . .
H5 H 0.3497 0.0496 0.3201 0.053 Uiso 1 1 calc R . .
C24 C 1.0811(4) 0.1875(4) 0.1451(3) 0.0384(15) Uani 1 1 d . . .
H24 H 1.0897 0.2186 0.1155 0.046 Uiso 1 1 calc R . .
C36 C 0.9943(5) 0.2276(5) 0.0312(3) 0.0464(19) Uani 1 1 d . . .
H36 H 1.0281 0.1803 0.0329 0.056 Uiso 1 1 calc R . .
C28 C 0.8637(5) -0.0762(4) 0.0456(3) 0.0389(16) Uani 1 1 d . . .
H28 H 0.8534 -0.1273 0.0304 0.047 Uiso 1 1 calc R . .
C18 C 0.6540(4) 0.0814(4) 0.3488(3) 0.0361(15) Uani 1 1 d . . .
H18 H 0.6434 0.0594 0.3164 0.043 Uiso 1 1 calc R . .
C17 C 0.6877(5) 0.0332(5) 0.3859(3) 0.0417(16) Uani 1 1 d . . .
H17 H 0.6995 -0.0220 0.3789 0.050 Uiso 1 1 calc R . .
C30 C 0.8115(4) 0.0462(4) 0.0836(2) 0.0317(13) Uani 1 1 d . . .
H30 H 0.7662 0.0791 0.0944 0.038 Uiso 1 1 calc R . .
C3 C 0.4186(5) 0.1274(4) 0.2154(3) 0.0412(16) Uani 1 1 d . . .
H3 H 0.4071 0.1288 0.1804 0.049 Uiso 1 1 calc R . .
C14 C 0.6516(5) 0.1946(5) 0.4062(3) 0.0422(17) Uani 1 1 d . . .
H14 H 0.6392 0.2496 0.4135 0.051 Uiso 1 1 calc R . .
C16 C 0.7045(5) 0.0642(5) 0.4329(3) 0.0490(19) Uani 1 1 d . . .
H16 H 0.7284 0.0306 0.4581 0.059 Uiso 1 1 calc R . .
C29 C 0.7961(5) -0.0284(5) 0.0617(3) 0.0424(17) Uani 1 1 d . . .
H29 H 0.7404 -0.0471 0.0576 0.051 Uiso 1 1 calc R . .
C4 C 0.3676(4) 0.0832(4) 0.2474(3) 0.0444(18) Uani 1 1 d . . .
H4 H 0.3208 0.0547 0.2342 0.053 Uiso 1 1 calc R . .
C15 C 0.6864(6) 0.1443(5) 0.4431(3) 0.054(2) Uani 1 1 d . . .
H15 H 0.6977 0.1656 0.4756 0.065 Uiso 1 1 calc R . .
C12 C 0.6089(5) 0.3810(4) 0.3400(3) 0.0455(18) Uani 1 1 d . . .
H12 H 0.6649 0.3745 0.3288 0.055 Uiso 1 1 calc R . .
C32 C 0.8841(5) 0.3099(4) 0.0643(3) 0.0439(18) Uani 1 1 d . . .
H32 H 0.8416 0.3198 0.0885 0.053 Uiso 1 1 calc R . .
C22 C 1.1352(5) 0.1253(5) 0.2211(3) 0.0453(18) Uani 1 1 d . . .
H22 H 1.1808 0.1144 0.2429 0.054 Uiso 1 1 calc R . .
C9 C 0.4459(5) 0.4016(5) 0.3705(3) 0.049(2) Uani 1 1 d . . .
H9 H 0.3895 0.4085 0.3808 0.059 Uiso 1 1 calc R . .
C34 C 0.9576(6) 0.3509(5) -0.0098(3) 0.056(2) Uani 1 1 d . . .
H34 H 0.9660 0.3888 -0.0362 0.067 Uiso 1 1 calc R . .
C10 C 0.5009(6) 0.4655(5) 0.3736(3) 0.052(2) Uani 1 1 d . . .
H10 H 0.4824 0.5167 0.3854 0.062 Uiso 1 1 calc R . .
C11 C 0.5842(6) 0.4543(5) 0.3594(3) 0.054(2) Uani 1 1 d . . .
H11 H 0.6234 0.4971 0.3630 0.064 Uiso 1 1 calc R . .
C23 C 1.1477(5) 0.1711(5) 0.1779(3) 0.0481(19) Uani 1 1 d . . .
H23 H 1.2019 0.1915 0.1705 0.058 Uiso 1 1 calc R . .
C33 C 0.8975(6) 0.3645(5) 0.0254(3) 0.057(2) Uani 1 1 d . . .
H33 H 0.8642 0.4120 0.0233 0.069 Uiso 1 1 calc R . .
C35 C 1.0060(6) 0.2825(6) -0.0073(3) 0.061(2) Uani 1 1 d . . .
H35 H 1.0476 0.2728 -0.0320 0.073 Uiso 1 1 calc R . .
O4S O 0.2500 0.2500 0.3562(6) 0.146(15) Uani 0.50 2 d SPD . .
O1S O 0.6792(10) -0.1483(9) -0.0904(5) 0.030(4) Uani 0.25 1 d PDU A -1
O5S O 0.3117(5) 0.2797(9) 0.4189(6) 0.117(7) Uani 0.50 1 d PD . .
N2S N 0.2500 0.2500 0.4013(6) 0.146(16) Uani 0.50 2 d SPDU . .
N1S N 0.7151(12) -0.1689(10) -0.0530(6) 0.050(6) Uani 0.25 1 d PDU A -1
O2S O 0.709(3) -0.2402(12) -0.0448(12) 0.139(16) Uani 0.25 1 d PDU A -1
O3S O 0.6967(16) -0.1289(14) -0.0170(5) 0.065(6) Uani 0.25 1 d PDU A -1

loop_
_atom_site_aniso_label
_atom_site_aniso_U_11
_atom_site_aniso_U_22
_atom_site_aniso_U_33
_atom_site_aniso_U_23
_atom_site_aniso_U_13
_atom_site_aniso_U_12
Dy1 0.01623(19) 0.0255(2) 0.01950(19) 0.000 0.000 0.00092(15)
P2 0.0243(7) 0.0270(7) 0.0238(7) 0.0012(6) 0.0049(6) 0.0043(6)
P1 0.0177(7) 0.0358(8) 0.0249(7) 0.0047(6) 0.0024(6) 0.0007(6)
O1 0.023(2) 0.030(2) 0.028(2) 0.0034(17) -0.0043(17) 0.0020(18)
O2 0.024(2) 0.033(2) 0.028(2) 0.0006(17) -0.0041(16) -0.0018(17)
O3 0.038(3) 0.026(2) 0.064(3) 0.002(2) -0.006(2) -0.005(2)
C1 0.016(3) 0.037(3) 0.040(3) 0.009(3) 0.001(2) 0.002(3)
O5 0.0182(19) 0.039(2) 0.027(2) 0.0013(18) 0.0022(16) -0.0030(18)
O6 0.026(2) 0.033(2) 0.028(2) 0.0008(17) 0.0063(17) 0.0080(18)
N7 0.021(2) 0.030(3) 0.033(3) 0.001(2) 0.002(2) -0.002(2)
C26 0.030(3) 0.033(3) 0.030(3) -0.003(2) 0.005(3) 0.006(3)
C19 0.026(3) 0.029(3) 0.033(3) -0.004(2) 0.004(2) 0.004(2)
C8 0.027(3) 0.061(5) 0.029(3) 0.000(3) 0.001(3) 0.009(3)
C2 0.031(3) 0.037(3) 0.035(3) 0.007(3) -0.003(3) -0.009(3)
C13 0.017(3) 0.046(4) 0.026(3) 0.003(3) 0.000(2) 0.002(3)
C20 0.032(3) 0.036(3) 0.024(3) 0.001(2) 0.001(2) 0.006(3)
C7 0.025(3) 0.039(3) 0.027(3) 0.004(3) 0.001(2) 0.009(3)
C25 0.028(3) 0.032(3) 0.024(3) 0.001(2) 0.006(2) 0.002(3)
C27 0.045(4) 0.027(3) 0.038(3) 0.001(3) 0.010(3) 0.006(3)
C31 0.042(4) 0.038(4) 0.016(2) 0.002(2) 0.005(2) 0.004(3)
C21 0.045(4) 0.044(4) 0.027(3) 0.001(3) -0.007(3) 0.007(3)
C6 0.030(3) 0.051(4) 0.038(4) 0.013(3) -0.000(3) -0.001(3)
C5 0.026(3) 0.046(4) 0.061(5) 0.018(3) 0.005(3) -0.006(3)
C24 0.030(3) 0.039(4) 0.045(4) 0.002(3) 0.004(3) 0.000(3)
C36 0.054(5) 0.048(4) 0.037(4) 0.008(3) 0.018(3) 0.011(4)
C28 0.048(4) 0.030(3) 0.038(4) -0.009(3) 0.006(3) -0.003(3)
C18 0.032(3) 0.039(4) 0.037(3) 0.004(3) -0.003(3) 0.002(3)
C17 0.036(4) 0.043(4) 0.046(4) 0.010(3) -0.002(3) 0.006(3)
C30 0.026(3) 0.038(3) 0.032(3) -0.004(3) 0.004(3) 0.003(3)
C3 0.039(4) 0.044(4) 0.041(4) 0.004(3) -0.009(3) -0.009(3)
C14 0.041(4) 0.047(4) 0.038(4) 0.004(3) -0.009(3) 0.005(3)
C16 0.045(5) 0.055(5) 0.047(4) 0.016(4) -0.012(4) 0.001(4)
C29 0.037(4) 0.046(4) 0.044(4) -0.011(3) 0.003(3) -0.005(3)
C4 0.025(3) 0.040(4) 0.068(5) 0.011(3) -0.008(3) -0.011(3)
C15 0.066(6) 0.062(5) 0.035(4) 0.006(4) -0.015(4) 0.005(4)
C12 0.041(4) 0.040(4) 0.055(5) 0.008(3) 0.014(3) 0.010(3)
C32 0.056(5) 0.041(4) 0.035(4) 0.008(3) 0.012(3) 0.019(4)
C22 0.039(4) 0.045(4) 0.051(4) -0.009(3) -0.013(3) 0.008(3)
C9 0.042(4) 0.073(6) 0.033(4) -0.000(4) 0.005(3) 0.028(4)
C34 0.079(6) 0.050(5) 0.040(4) 0.017(3) 0.023(4) 0.009(4)
C10 0.064(5) 0.050(5) 0.042(4) 0.005(3) 0.004(4) 0.025(4)
C11 0.058(5) 0.037(4) 0.065(5) 0.003(4) 0.011(4) 0.005(4)
C23 0.028(4) 0.050(4) 0.066(5) -0.001(4) -0.001(3) -0.003(3)
C33 0.083(7) 0.047(4) 0.042(4) 0.016(4) 0.014(4) 0.019(5)
C35 0.076(6) 0.062(5) 0.045(4) 0.013(4) 0.032(4) 0.010(5)
O4S 0.009(7) 0.13(2) 0.30(5) 0.000 0.000 -0.023(11)
O1S 0.030(4) 0.030(4) 0.030(4) 0.0008(10) -0.0010(10) -0.0009(10)
O5S 0.129(16) 0.087(12) 0.136(16) -0.004(11) -0.071(14) 0.032(12)
N2S 0.146(16) 0.146(16) 0.146(16) 0.000 0.000 0.0001(10)
N1S 0.050(6) 0.050(6) 0.050(6) 0.0001(10) -0.0001(10) -0.0003(10)
O2S 0.138(16) 0.139(16) 0.139(16) -0.0001(10) 0.0001(10) -0.0001(10)
O3S 0.065(7) 0.065(7) 0.065(7) -0.0003(10) 0.0002(10) -0.0003(10)

loop_
_atom_type_symbol
_atom_type_description
_atom_type_scat_dispersion_real
_atom_type_scat_dispersion_imag
_atom_type_scat_source
C C 0.0033 0.0016 'International Tables Vol C Tables 4.2.6.8 and 6.1.1.4'
H H 0.0000 0.0000 'International Tables Vol C Tables 4.2.6.8 and 6.1.1.4'
N N 0.0061 0.0033 'International Tables Vol C Tables 4.2.6.8 and 6.1.1.4'
O O 0.0106 0.0060 'International Tables Vol C Tables 4.2.6.8 and 6.1.1.4'
P P 0.1023 0.0942 'International Tables Vol C Tables 4.2.6.8 and 6.1.1.4'
Dy Dy -0.1892 4.4098 'International Tables Vol C Tables 4.2.6.8 and 6.1.1.4'

loop_
_geom_angle_atom_site_label_1
_geom_angle_atom_site_label_2
_geom_angle_atom_site_label_3
_geom_angle
_geom_angle_site_symmetry_1
_geom_angle_site_symmetry_3
O5 Dy1 O5 88.9(2) 2_655 .
O5 Dy1 O6 154.90(15) 2_655 2_655
O5 Dy1 O6 95.41(15) . 2_655
O5 Dy1 O6 95.41(15) 2_655 .
O5 Dy1 O6 154.90(15) . .
O6 Dy1 O6 91.1(2) 2_655 .
O5 Dy1 O1 80.81(15) 2_655 2_655
O5 Dy1 O1 130.22(14) . 2_655
O6 Dy1 O1 77.53(15) 2_655 2_655
O6 Dy1 O1 74.87(14) . 2_655
O5 Dy1 O1 130.22(14) 2_655 .
O5 Dy1 O1 80.81(15) . .
O6 Dy1 O1 74.87(14) 2_655 .
O6 Dy1 O1 77.53(15) . .
O1 Dy1 O1 140.18(19) 2_655 .
O5 Dy1 O2 79.73(15) 2_655 2_655
O5 Dy1 O2 78.09(14) . 2_655
O6 Dy1 O2 77.03(14) 2_655 2_655
O6 Dy1 O2 127.01(14) . 2_655
O1 Dy1 O2 52.18(13) 2_655 2_655
O1 Dy1 O2 142.81(13) . 2_655
O5 Dy1 O2 78.09(14) 2_655 .
O5 Dy1 O2 79.72(15) . .
O6 Dy1 O2 127.01(14) 2_655 .
O6 Dy1 O2 77.03(14) . .
O1 Dy1 O2 142.81(13) 2_655 .
O1 Dy1 O2 52.18(13) . .
O2 Dy1 O2 148.73(19) 2_655 .
O6 P2 C19 112.0(3) . .
O6 P2 C25 111.2(3) . .
C19 P2 C25 105.4(3) . .
O6 P2 C31 109.8(3) . .
C19 P2 C31 110.7(3) . .
C25 P2 C31 107.7(3) . .
O5 P1 C7 109.4(3) . .
O5 P1 C1 110.8(3) . .
C7 P1 C1 109.4(3) . .
O5 P1 C13 112.9(3) . .
C7 P1 C13 108.1(3) . .
C1 P1 C13 106.1(3) . .
N7 O1 Dy1 96.5(3) . .
N7 O2 Dy1 94.9(3) . .
C2 C1 C6 119.2(6) . .
C2 C1 P1 119.0(5) . .
C6 C1 P1 121.8(5) . .
P1 O5 Dy1 171.0(3) . .
P2 O6 Dy1 165.0(3) . .
O3 N7 O1 122.0(5) . .
O3 N7 O2 121.7(5) . .
O1 N7 O2 116.3(5) . .
C27 C26 C25 119.8(6) . .
C24 C19 C20 120.4(6) . .
C24 C19 P2 124.1(5) . .
C20 C19 P2 115.4(5) . .
C7 C8 C9 120.6(7) . .
C1 C2 C3 120.2(6) . .
C14 C13 C18 119.5(6) . .
C14 C13 P1 121.8(5) . .
C18 C13 P1 118.8(5) . .
C21 C20 C19 120.5(6) . .
C8 C7 C12 118.6(6) . .
C8 C7 P1 122.5(6) . .
C12 C7 P1 118.8(5) . .
C30 C25 C26 120.1(6) . .
C30 C25 P2 119.4(5) . .
C26 C25 P2 120.5(5) . .
C28 C27 C26 120.0(6) . .
C32 C31 C36 119.2(6) . .
C32 C31 P2 118.1(5) . .
C36 C31 P2 122.7(5) . .
C20 C21 C22 119.4(7) . .
C5 C6 C1 120.7(7) . .
C6 C5 C4 119.7(7) . .
C19 C24 C23 118.7(7) . .
C35 C36 C31 120.2(7) . .
C27 C28 C29 120.7(6) . .
C17 C18 C13 120.1(7) . .
C18 C17 C16 120.9(7) . .
C29 C30 C25 120.1(6) . .
C2 C3 C4 119.8(7) . .
C13 C14 C15 119.2(7) . .
C17 C16 C15 119.5(7) . .
C30 C29 C28 119.4(7) . .
C5 C4 C3 120.3(7) . .
C16 C15 C14 120.8(8) . .
C11 C12 C7 121.6(7) . .
C31 C32 C33 119.5(7) . .
C21 C22 C23 120.4(7) . .
C10 C9 C8 120.2(7) . .
C33 C34 C35 120.0(7) . .
C9 C10 C11 119.5(7) . .
C12 C11 C10 119.5(8) . .
C22 C23 C24 120.6(7) . .
C34 C33 C32 121.0(8) . .
C34 C35 C36 120.2(8) . .
O5S N2S O5S 133.8(3) 2 .
O5S N2S O4S 113.08(14) 2 .
O5S N2S O4S 113.08(14) . .
O3S N1S O2S 112(3) . .
O3S N1S O1S 112.93(14) . .
O2S N1S O1S 112.97(14) . .

loop_
_geom_bond_atom_site_label_1
_geom_bond_atom_site_label_2
_geom_bond_distance
_geom_bond_site_symmetry_2
Dy1 O5 2.247(4) 2_655
Dy1 O5 2.247(4) .
Dy1 O6 2.284(4) 2_655
Dy1 O6 2.284(4) .
Dy1 O1 2.451(4) 2_655
Dy1 O1 2.451(4) .
Dy1 O2 2.481(4) 2_655
Dy1 O2 2.481(4) .
P2 O6 1.510(4) .
P2 C19 1.798(7) .
P2 C25 1.800(6) .
P2 C31 1.804(6) .
P1 O5 1.511(4) .
P1 C7 1.787(7) .
P1 C1 1.792(7) .
P1 C13 1.804(6) .
O1 N7 1.275(6) .
O2 N7 1.279(7) .
O3 N7 1.221(7) .
C1 C2 1.387(9) .
C1 C6 1.394(9) .
C26 C27 1.390(9) .
C26 C25 1.400(8) .
C19 C24 1.383(9) .
C19 C20 1.405(9) .
C8 C7 1.383(9) .
C8 C9 1.393(11) .
C2 C3 1.387(9) .
C13 C14 1.393(9) .
C13 C18 1.404(10) .
C20 C21 1.386(9) .
C7 C12 1.383(10) .
C25 C30 1.390(9) .
C27 C28 1.375(11) .
C31 C32 1.380(9) .
C31 C36 1.397(9) .
C21 C22 1.386(11) .
C6 C5 1.378(10) .
C5 C4 1.384(11) .
C24 C23 1.406(10) .
C36 C35 1.380(11) .
C28 C29 1.406(10) .
C18 C17 1.377(9) .
C17 C16 1.380(11) .
C30 C29 1.386(9) .
C3 C4 1.387(10) .
C14 C15 1.402(10) .
C16 C15 1.382(12) .
C12 C11 1.374(11) .
C32 C33 1.390(10) .
C22 C23 1.391(12) .
C9 C10 1.376(13) .
C34 C33 1.363(12) .
C34 C35 1.371(12) .
C10 C11 1.398(12) .
O4S N2S 1.1996(10) .
O1S N1S 1.1998(10) .
O5S N2S 1.1987(10) .
N2S O5S 1.1987(10) 2
N1S O3S 1.1997(10) .
N1S O2S 1.1997(10) .
